data_4023948
loop_
_publ_author_name
'Hidenori Murata'
'Paul M. Lahti'

_publ_contact_author_address
;
Department of Chemistry, University of Massachusetts, Amherst, MA 01003 USA
;
_publ_contact_author_email 'lahti@chem.umass.edu '
_publ_contact_author_fax '1-413-545-4490 '
_publ_contact_author_name 'Hidenori Murata, Paul M. Lahti'
_publ_contact_author_phone 1-413-545-4890
_publ_section_title
;
 Synthesis and Oxidation of Triarylamine Derivatives Bearing
 Hydrogen-Bonding Groups
;
_journal_name_full 'Journal of Organic Chemistry'
_journal_page_first 4974
_journal_page_last 4977
_journal_paper_doi 10.1021/jo070318a
_journal_volume 72
_journal_year 2007
_chemical_compound_source 'synthesis as described'
_chemical_formula_moiety 'C22 H19 N1 O6'
_chemical_formula_sum 'C22 H19 N O6'
_chemical_formula_weight 393.38
_chemical_name_systematic
;
 ?
;
_space_group_IT_number 2
_symmetry_cell_setting triclinic
_symmetry_Int_Tables_number 2
_symmetry_space_group_name_Hall '-P 1'
_symmetry_space_group_name_H-M 'P -1'
_atom_sites_solution_hydrogens geom
_atom_sites_solution_primary direct
_atom_sites_solution_secondary difmap
_audit_conform_dict_location ftp://ftp.iucr.org/pub/cif_core.dic
_audit_conform_dict_name cif_core.dic
_audit_conform_dict_version 2.3
_audit_creation_date 2006-09-19T14:55:50-00:00
_audit_creation_method 'WinGX routine CIF_UPDATE'
_cell_angle_alpha 90.839(4)
_cell_angle_beta 82.749(4)
_cell_angle_gamma 86.109(4)
_cell_formula_units_Z 2
_cell_length_a 6.7400(5)
_cell_length_b 8.9687(7)
_cell_length_c 16.8973(11)
_cell_measurement_reflns_used 3253
_cell_measurement_temperature 293
_cell_measurement_theta_max 25.028
_cell_measurement_theta_min 0.998
_cell_measurement_wavelength 0.71073
_cell_volume 1010.7(10)
_computing_cell_refinement 'HKL Scalepack (Otwinowski & Minor 1997)'
_computing_data_collection 'Collect (Bruker AXS BV, 1997-2004)'
_computing_data_reduction 'HKL Denzo and Scalepack (Otwinowski & Minor 1997)'
_computing_molecular_graphics 'Ortep-3 for Windows (Farrugia, 1997)'
_computing_publication_material 'WinGX publication routines (Farrugia, 1999)'
_computing_structure_refinement 'SHELXL-97 (Sheldrick, 1997)'
_computing_structure_solution 'SHELXS-86 (Sheldrick, 1986)'
_diffrn_ambient_temperature 293
_diffrn_detector 'CCD plate'
_diffrn_detector_area_resol_mean 9
_diffrn_measured_fraction_theta_full 0.981
_diffrn_measured_fraction_theta_max 0.981
_diffrn_measurement_device '95mm CCD camera on \k-goniostat'
_diffrn_measurement_device_type KappaCCD
_diffrn_measurement_method 'CCD rotation images, thick slices'
_diffrn_orient_matrix_type 'by Bruker AXS Collect from scalepack cell'
_diffrn_orient_matrix_UB_11 0.522855E-1
_diffrn_orient_matrix_UB_12 0.95716E-1
_diffrn_orient_matrix_UB_13 0.16717E-1
_diffrn_orient_matrix_UB_21 -0.134165
_diffrn_orient_matrix_UB_22 0.308812E-1
_diffrn_orient_matrix_UB_23 0.30185E-1
_diffrn_orient_matrix_UB_31 0.417919E-1
_diffrn_orient_matrix_UB_32 -0.487974E-1
_diffrn_orient_matrix_UB_33 0.486874E-1
_diffrn_radiation_monochromator graphite
_diffrn_radiation_probe x-ray
_diffrn_radiation_type MoK\a
_diffrn_radiation_wavelength 0.71069
_diffrn_reflns_av_R_equivalents 0.0449
_diffrn_reflns_av_unetI/netI 0.059
_diffrn_reflns_limit_h_max 7
_diffrn_reflns_limit_h_min -7
_diffrn_reflns_limit_k_max 10
_diffrn_reflns_limit_k_min -10
_diffrn_reflns_limit_l_max 20
_diffrn_reflns_limit_l_min -20
_diffrn_reflns_number 5931
_diffrn_reflns_theta_full 24.93
_diffrn_reflns_theta_max 24.93
_diffrn_reflns_theta_min 3.77
_diffrn_source 'Enraf Nonius FR590'
_exptl_absorpt_coefficient_mu 0.095
_exptl_absorpt_correction_type none
_exptl_crystal_colour colorless
_exptl_crystal_density_diffrn 1.293
_exptl_crystal_density_method 'not measured'
_exptl_crystal_description prism
_exptl_crystal_F_000 412
_exptl_crystal_size_max 0.2
_exptl_crystal_size_mid 0.2
_exptl_crystal_size_min 0.2
_refine_diff_density_max 0.526
_refine_diff_density_min -0.218
_refine_diff_density_rms 0.046
_refine_ls_extinction_coef 0.033(10)
_refine_ls_extinction_expression Fc^*^=kFc[1+0.001xFc^2^\l^3^/sin(2\q)]^-1/4^
_refine_ls_extinction_method SHELXL
_refine_ls_goodness_of_fit_ref 1.042
_refine_ls_hydrogen_treatment noref
_refine_ls_matrix_type full
_refine_ls_number_parameters 303
_refine_ls_number_reflns 3448
_refine_ls_number_restraints 0
_refine_ls_restrained_S_all 1.042
_refine_ls_R_factor_all 0.1109
_refine_ls_R_factor_gt 0.0674
_refine_ls_shift/su_max 0.048
_refine_ls_shift/su_mean 0.006
_refine_ls_structure_factor_coef Fsqd
_refine_ls_weighting_details 'calc w=1/[\s^2^(Fo^2^)+(0.1149P)^2^+0.3207P] where P=(Fo^2^+2Fc^2^)/3'
_refine_ls_weighting_scheme calc
_refine_ls_wR_factor_gt 0.1851
_refine_ls_wR_factor_ref 0.2226
_reflns_number_gt 2110
_reflns_number_total 3448
_reflns_threshold_expression >2sigma(I)
_cod_data_source_file jo070318asi20070215_025019.cif
_cod_data_source_block struct
_cod_original_formula_sum 'C22 H19 N1 O6'
_cod_database_code 4023948

loop_
_symmetry_equiv_pos_as_xyz
'x, y, z'
'-x, -y, -z'

loop_
_atom_site_label
_atom_site_type_symbol
_atom_site_fract_x
_atom_site_fract_y
_atom_site_fract_z
_atom_site_U_iso_or_equiv
_atom_site_adp_type
_atom_site_occupancy
_atom_site_symmetry_multiplicity
_atom_site_calc_flag
_atom_site_refinement_flags
_atom_site_disorder_assembly
_atom_site_disorder_group
O25 O 0.8237(3) -0.1269(3) 1.01502(14) 0.0619(6) Uani 1 1 d . . .
O26 O 0.8814(3) 0.0332(3) 0.91576(14) 0.0658(7) Uani 1 1 d . . .
H26 H 0.9713 0.0553 0.9413 0.099 Uiso 1 1 calc R . .
O28 O 0.0442(3) -0.4068(3) 0.91518(14) 0.0712(7) Uani 1 1 d . . .
N17 N 0.3248(4) 0.0111(3) 0.74966(17) 0.0672(8) Uani 1 1 d . . .
C23 C 0.4890(4) -0.2229(3) 0.9489(2) 0.0510(8) Uani 1 1 d . . .
O29 O 0.2246(4) -0.4228(3) 1.01642(16) 0.0803(8) Uani 1 1 d . . .
H29 H 0.1325 -0.4721 1.0351 0.12 Uiso 1 1 calc R . .
C18 C 0.3846(5) -0.0701(3) 0.81394(18) 0.0543(8) Uani 1 1 d . . .
C21 C 0.6054(4) -0.1128(3) 0.91497(18) 0.0492(7) Uani 1 1 d . . .
C27 C 0.1872(4) -0.3711(3) 0.94953(19) 0.0546(8) Uani 1 1 d . . .
C20 C 0.5555(5) -0.0389(4) 0.84807(19) 0.0545(8) Uani 1 1 d . . .
C19 C 0.2708(5) -0.1835(4) 0.84696(19) 0.0541(8) Uani 1 1 d . . .
C8 C 0.4074(5) 0.1522(4) 0.7317(2) 0.0591(8) Uani 1 1 d . . .
C24 C 0.7822(4) -0.0694(3) 0.95236(19) 0.0502(8) Uani 1 1 d . . .
C22 C 0.3211(4) -0.2576(3) 0.91366(18) 0.0503(8) Uani 1 1 d . . .
O2 O 0.7093(5) 0.5380(3) 0.68828(18) 0.0988(10) Uani 1 1 d . . .
C16 C 0.2355(5) -0.0646(4) 0.68952(19) 0.0613(9) Uani 1 1 d . . .
C3 C 0.6018(6) 0.4123(4) 0.7053(2) 0.0714(10) Uani 1 1 d . . .
C7 C 0.3990(7) 0.2596(4) 0.7908(3) 0.0808(12) Uani 1 1 d . . .
C6 C 0.5071(6) 0.1796(4) 0.6575(2) 0.0712(10) Uani 1 1 d . . .
C5 C 0.6030(6) 0.3105(5) 0.6445(2) 0.0775(11) Uani 1 1 d . . .
C14 C 0.0592(7) -0.0103(6) 0.6665(3) 0.0835(12) Uani 1 1 d . . .
O10 O 0.0144(6) -0.3045(6) 0.5133(2) 0.1392(15) Uani 1 1 d . . .
C15 C 0.3293(7) -0.1953(6) 0.6538(3) 0.0844(12) Uani 1 1 d . . .
C4 C 0.4977(7) 0.3894(4) 0.7778(3) 0.0834(12) Uani 1 1 d . . .
C11 C 0.0808(8) -0.2204(6) 0.5737(2) 0.0932(15) Uani 1 1 d . . .
C12 C 0.2545(8) -0.2694(6) 0.5970(3) 0.1024(15) Uani 1 1 d . . .
H12 H 0.3236 -0.3555 0.5736 0.123 Uiso 1 1 calc R . .
C13 C -0.0237(6) -0.0892(7) 0.6059(3) 0.1017(16) Uani 1 1 d . . .
H13 H -0.1435 -0.0543 0.5885 0.122 Uiso 1 1 calc R . .
C1 C 0.8078(9) 0.5931(6) 0.7489(3) 0.1194(19) Uani 1 1 d . . .
H1A H 0.7147 0.6095 0.7966 0.179 Uiso 1 1 calc R . .
H1B H 0.8625 0.6858 0.733 0.179 Uiso 1 1 calc R . .
H1C H 0.9143 0.5221 0.7589 0.179 Uiso 1 1 calc R . .
C9 C -0.1715(8) -0.2834(9) 0.4948(4) 0.152(3) Uani 1 1 d . . .
H9A H -0.2399 -0.2001 0.5256 0.228 Uiso 1 1 calc R . .
H9B H -0.2418 -0.3716 0.5066 0.228 Uiso 1 1 calc R . .
H9C H -0.1668 -0.2632 0.439 0.228 Uiso 1 1 calc R . .
H19 H 0.152(5) -0.207(3) 0.8241(18) 0.057(8) Uiso 1 1 d . . .
H20 H 0.635(5) 0.031(4) 0.827(2) 0.071(10) Uiso 1 1 d . . .
H23 H 0.514(5) -0.262(4) 0.997(2) 0.059(9) Uiso 1 1 d . . .
H6 H 0.514(6) 0.102(4) 0.613(2) 0.087(12) Uiso 1 1 d . . .
H7 H 0.338(6) 0.251(4) 0.843(3) 0.086(12) Uiso 1 1 d . . .
H5 H 0.667(6) 0.338(4) 0.588(3) 0.096(13) Uiso 1 1 d . . .
H14 H -0.001(7) 0.072(5) 0.690(3) 0.101(16) Uiso 1 1 d . . .
H4 H 0.507(6) 0.461(5) 0.821(3) 0.102(14) Uiso 1 1 d . . .
H15 H 0.432(8) -0.251(6) 0.678(3) 0.14(2) Uiso 1 1 d . . .

loop_
_atom_site_aniso_label
_atom_site_aniso_U_11
_atom_site_aniso_U_22
_atom_site_aniso_U_33
_atom_site_aniso_U_23
_atom_site_aniso_U_13
_atom_site_aniso_U_12
O25 0.0573(13) 0.0696(14) 0.0645(14) 0.0103(11) -0.0172(11) -0.0256(11)
O26 0.0536(13) 0.0760(15) 0.0737(15) 0.0133(12) -0.0143(11) -0.0326(11)
O28 0.0661(14) 0.0785(16) 0.0772(16) 0.0136(12) -0.0207(12) -0.0417(12)
N17 0.0808(19) 0.0676(18) 0.0617(17) 0.0173(14) -0.0256(14) -0.0326(15)
C23 0.0483(16) 0.0511(17) 0.0558(19) 0.0043(15) -0.0084(14) -0.0146(13)
O29 0.0733(16) 0.0908(19) 0.0872(18) 0.0378(15) -0.0251(14) -0.0468(14)
C18 0.0557(17) 0.0581(18) 0.0529(17) 0.0068(14) -0.0117(14) -0.0223(15)
C21 0.0409(15) 0.0550(17) 0.0534(18) -0.0011(14) -0.0052(13) -0.0166(13)
C27 0.0496(17) 0.0549(18) 0.062(2) 0.0069(15) -0.0096(15) -0.0194(14)
C20 0.0519(17) 0.0562(18) 0.0577(19) 0.0061(15) -0.0050(14) -0.0239(15)
C19 0.0489(17) 0.0592(19) 0.0576(19) 0.0013(15) -0.0099(14) -0.0221(15)
C8 0.0646(19) 0.0589(19) 0.0571(19) 0.0150(15) -0.0120(15) -0.0171(15)
C24 0.0426(15) 0.0554(17) 0.0539(18) -0.0006(15) -0.0032(13) -0.0187(13)
C22 0.0467(16) 0.0491(16) 0.0570(18) 0.0048(14) -0.0059(13) -0.0182(13)
O2 0.132(3) 0.0796(19) 0.092(2) 0.0230(15) -0.0167(18) -0.0503(18)
C16 0.0598(19) 0.071(2) 0.0566(19) 0.0092(17) -0.0139(16) -0.0200(17)
C3 0.084(2) 0.058(2) 0.075(2) 0.0188(18) -0.0091(19) -0.0239(18)
C7 0.101(3) 0.072(2) 0.066(2) 0.007(2) 0.012(2) -0.024(2)
C6 0.082(2) 0.077(2) 0.059(2) 0.0055(18) -0.0098(18) -0.027(2)
C5 0.087(3) 0.089(3) 0.059(2) 0.014(2) -0.0036(19) -0.036(2)
C14 0.075(3) 0.090(3) 0.091(3) 0.006(3) -0.030(2) -0.008(2)
O10 0.118(3) 0.214(4) 0.094(2) -0.028(3) -0.020(2) -0.067(3)
C15 0.087(3) 0.100(3) 0.069(2) -0.003(2) -0.017(2) -0.008(3)
C4 0.116(3) 0.057(2) 0.075(3) -0.001(2) 0.007(2) -0.022(2)
C11 0.094(3) 0.125(4) 0.065(3) -0.012(3) -0.004(2) -0.050(3)
C12 0.104(4) 0.124(4) 0.083(3) -0.019(3) -0.025(3) -0.012(3)
C13 0.064(2) 0.155(5) 0.098(3) 0.033(3) -0.037(2) -0.028(3)
C1 0.142(5) 0.112(4) 0.114(4) 0.010(3) -0.024(3) -0.067(4)
C9 0.103(4) 0.257(8) 0.115(4) 0.034(5) -0.046(3) -0.085(5)

loop_
_atom_type_symbol
_atom_type_number_in_cell
C 44
H 38
N 2
O 12

loop_
_geom_angle_atom_site_label_1
_geom_angle_atom_site_label_2
_geom_angle_atom_site_label_3
_geom_angle
_geom_angle_site_symmetry_1
_geom_angle_site_symmetry_3
_geom_angle_publ_flag
C24 O26 H26 109.5 . . ?
C18 N17 C16 119.1(3) . . ?
C18 N17 C8 119.2(3) . . ?
C16 N17 C8 119.0(3) . . ?
C21 C23 C22 118.2(3) . . ?
C21 C23 H23 120(2) . . ?
C22 C23 H23 122(2) . . ?
C27 O29 H29 109.5 . . ?
C20 C18 C19 117.8(3) . . ?
C20 C18 N17 121.7(3) . . ?
C19 C18 N17 120.5(3) . . ?
C20 C21 C23 120.9(3) . . ?
C20 C21 C24 119.3(3) . . ?
C23 C21 C24 119.8(3) . . ?
O28 C27 O29 123.7(3) . . ?
O28 C27 C22 119.6(3) . . ?
O29 C27 C22 116.6(3) . . ?
C21 C20 C18 121.1(3) . . ?
C21 C20 H20 118(2) . . ?
C18 C20 H20 120(2) . . ?
C22 C19 C18 120.9(3) . . ?
C22 C19 H19 119.8(19) . . ?
C18 C19 H19 119.2(19) . . ?
C7 C8 C6 118.5(3) . . ?
C7 C8 N17 119.6(3) . . ?
C6 C8 N17 121.7(3) . . ?
O25 C24 O26 124.1(3) . . ?
O25 C24 C21 120.9(3) . . ?
O26 C24 C21 114.9(3) . . ?
C19 C22 C23 120.9(3) . . ?
C19 C22 C27 118.7(3) . . ?
C23 C22 C27 120.3(3) . . ?
C1 O2 C3 116.8(3) . . ?
C14 C16 C15 119.1(4) . . ?
C14 C16 N17 121.0(4) . . ?
C15 C16 N17 119.9(3) . . ?
C4 C3 C5 120.0(3) . . ?
C4 C3 O2 123.3(4) . . ?
C5 C3 O2 116.7(3) . . ?
C8 C7 C4 120.9(4) . . ?
C8 C7 H7 125(2) . . ?
C4 C7 H7 114(2) . . ?
C8 C6 C5 120.3(4) . . ?
C8 C6 H6 120(2) . . ?
C5 C6 H6 120(2) . . ?
C3 C5 C6 120.2(3) . . ?
C3 C5 H5 118(2) . . ?
C6 C5 H5 121(2) . . ?
C16 C14 C13 119.0(5) . . ?
C16 C14 H14 119(3) . . ?
C13 C14 H14 122(3) . . ?
C9 O10 C11 121.6(5) . . ?
C12 C15 C16 122.5(5) . . ?
C12 C15 H15 115(3) . . ?
C16 C15 H15 121(3) . . ?
C3 C4 C7 119.9(4) . . ?
C3 C4 H4 118(3) . . ?
C7 C4 H4 122(3) . . ?
C12 C11 O10 116.1(5) . . ?
C12 C11 C13 121.5(4) . . ?
O10 C11 C13 122.4(5) . . ?
C15 C12 C11 120.0(5) . . ?
C15 C12 H12 120 . . ?
C11 C12 H12 120 . . ?
C11 C13 C14 117.9(4) . . ?
C11 C13 H13 121.1 . . ?
C14 C13 H13 121.1 . . ?
O2 C1 H1A 109.5 . . ?
O2 C1 H1B 109.5 . . ?
H1A C1 H1B 109.5 . . ?
O2 C1 H1C 109.5 . . ?
H1A C1 H1C 109.5 . . ?
H1B C1 H1C 109.5 . . ?
O10 C9 H9A 109.5 . . ?
O10 C9 H9B 109.5 . . ?
H9A C9 H9B 109.5 . . ?
O10 C9 H9C 109.5 . . ?
H9A C9 H9C 109.5 . . ?
H9B C9 H9C 109.5 . . ?

loop_
_geom_bond_atom_site_label_1
_geom_bond_atom_site_label_2
_geom_bond_distance
_geom_bond_site_symmetry_2
_geom_bond_publ_flag
O25 C24 1.240(4) . ?
O26 C24 1.293(3) . ?
O26 H26 0.82 . ?
O28 C27 1.243(4) . ?
N17 C18 1.403(4) . ?
N17 C16 1.430(4) . ?
N17 C8 1.438(4) . ?
C23 C21 1.389(4) . ?
C23 C22 1.395(4) . ?
C23 H23 0.92(4) . ?
O29 C27 1.276(4) . ?
O29 H29 0.82 . ?
C18 C20 1.394(4) . ?
C18 C19 1.396(4) . ?
C21 C20 1.385(5) . ?
C21 C24 1.489(4) . ?
C27 C22 1.491(4) . ?
C20 H20 0.90(4) . ?
C19 C22 1.384(5) . ?
C19 H19 0.97(3) . ?
C8 C7 1.370(5) . ?
C8 C6 1.380(5) . ?
O2 C1 1.391(5) . ?
O2 C3 1.395(4) . ?
C16 C14 1.358(5) . ?
C16 C15 1.386(6) . ?
C3 C4 1.359(5) . ?
C3 C5 1.363(5) . ?
C7 C4 1.386(5) . ?
C7 H7 0.94(4) . ?
C6 C5 1.385(5) . ?
C6 H6 1.01(4) . ?
C5 H5 1.04(4) . ?
C14 C13 1.428(6) . ?
C14 H14 0.88(4) . ?
O10 C9 1.331(6) . ?
O10 C11 1.396(5) . ?
C15 C12 1.329(6) . ?
C15 H15 0.96(6) . ?
C4 H4 0.97(4) . ?
C11 C12 1.331(7) . ?
C11 C13 1.396(7) . ?
C12 H12 0.93 . ?
C13 H13 0.93 . ?
C1 H1A 0.96 . ?
C1 H1B 0.96 . ?
C1 H1C 0.96 . ?
C9 H9A 0.96 . ?
C9 H9B 0.96 . ?
C9 H9C 0.96 . ?

loop_
_cod_related_entry_id
_cod_related_entry_database
_cod_related_entry_code
1 ChemSpider 20564041
